data_7224339
loop_
_publ_author_name
'Huo, Peng'
'Li, Yan-Hong'
'Xue, Li-Jun'
'Chen, Ting'
'Yu, Lei'
'Zhu, Qin-Yu'
'Dai, Jie'

_publ_section_title
;
 Effect of conjugated structures of bipyridinium cations on ion assembly
 and charge-transfer of their tetrathiafulvalene-bicarboxylate salts
;
_journal_issue 11
_journal_name_full CrystEngComm
_journal_page_first 1904
_journal_paper_doi 10.1039/C6CE00180G
_journal_volume 18
_journal_year 2016
_chemical_formula_sum 'C17 H16 N O4 S6'
_chemical_formula_weight 490.67
_space_group_crystal_system triclinic
_space_group_IT_number 2
_space_group_name_Hall '-P 1'
_space_group_name_H-M_alt 'P -1'
_symmetry_space_group_name_Hall '-P 1'
_symmetry_space_group_name_H-M 'P -1'
_atom_sites_solution_hydrogens mixed
_audit_creation_method SHELXL-2014/7
_audit_update_record
;
2016-02-05 deposited with the CCDC.
2016-02-05 downloaded from the CCDC.
;
_cell_angle_alpha 89.25(3)
_cell_angle_beta 74.54(3)
_cell_angle_gamma 88.44(3)
_cell_formula_units_Z 2
_cell_length_a 7.5801(15)
_cell_length_b 11.601(2)
_cell_length_c 12.317(3)
_cell_measurement_reflns_used 3688
_cell_measurement_temperature 293(2)
_cell_measurement_theta_max 27.4932
_cell_measurement_theta_min 3.3143
_cell_volume 1043.5(4)
_computing_cell_refinement 'CrystalClear (Rigaku Corp., 2000)'
_computing_data_collection 'CrystalClear (Rigaku Corp., 2000)'
_computing_data_reduction 'CrystalClear (Rigaku Corp., 2000)'
_computing_molecular_graphics 'SHELXL-2014/7 (Sheldrick, 2014)'
_computing_publication_material 'SHELXL-2014/7 (Sheldrick, 2014)'
_computing_structure_refinement 'SHELXL-2014/7 (Sheldrick, 2014)'
_computing_structure_solution 'SHELXL-2014/7 (Sheldrick, 2014)'
_diffrn_ambient_temperature 293(2)
_diffrn_measured_fraction_theta_full 0.988
_diffrn_measured_fraction_theta_max 0.982
_diffrn_measurement_device_type 'Rigaku Saturn'
_diffrn_radiation_type MoK\a
_diffrn_radiation_wavelength 0.71073
_diffrn_reflns_av_R_equivalents 0.0256
_diffrn_reflns_av_unetI/netI 0.0417
_diffrn_reflns_Laue_measured_fraction_full 0.988
_diffrn_reflns_Laue_measured_fraction_max 0.982
_diffrn_reflns_limit_h_max 9
_diffrn_reflns_limit_h_min -7
_diffrn_reflns_limit_k_max 15
_diffrn_reflns_limit_k_min -15
_diffrn_reflns_limit_l_max 15
_diffrn_reflns_limit_l_min -15
_diffrn_reflns_number 9979
_diffrn_reflns_point_group_measured_fraction_full 0.988
_diffrn_reflns_point_group_measured_fraction_max 0.982
_diffrn_reflns_theta_full 25.242
_diffrn_reflns_theta_max 27.467
_diffrn_reflns_theta_min 3.314
_exptl_absorpt_coefficient_mu 0.680
_exptl_absorpt_correction_T_max 1.0000
_exptl_absorpt_correction_T_min 0.8336
_exptl_absorpt_correction_type multi-scan
_exptl_absorpt_process_details 'Jacobson, R. (1998) Private communication'
_exptl_crystal_colour Red
_exptl_crystal_density_diffrn 1.562
_exptl_crystal_description Block
_exptl_crystal_F_000 506
_exptl_crystal_size_max 0.600
_exptl_crystal_size_mid 0.300
_exptl_crystal_size_min 0.200
_refine_diff_density_max 0.251
_refine_diff_density_min -0.243
_refine_diff_density_rms 0.055
_refine_ls_extinction_method none
_refine_ls_goodness_of_fit_ref 1.041
_refine_ls_hydrogen_treatment mixed
_refine_ls_matrix_type full
_refine_ls_number_parameters 260
_refine_ls_number_reflns 4685
_refine_ls_number_restraints 1
_refine_ls_restrained_S_all 1.041
_refine_ls_R_factor_all 0.0629
_refine_ls_R_factor_gt 0.0388
_refine_ls_shift/su_max 0.001
_refine_ls_shift/su_mean 0.000
_refine_ls_structure_factor_coef Fsqd
_refine_ls_weighting_details 'w=1/[\s^2^(Fo^2^)+(0.0508P)^2^] where P=(Fo^2^+2Fc^2^)/3'
_refine_ls_weighting_scheme calc
_refine_ls_wR_factor_gt 0.0926
_refine_ls_wR_factor_ref 0.1025
_reflns_Friedel_coverage 0.000
_reflns_number_gt 3461
_reflns_number_total 4685
_reflns_threshold_expression 'I > 2\s(I)'
_cod_data_source_file c6ce00180g2.cif
_cod_data_source_block 3
_cod_depositor_comments 'Adding full bibliography for 7224337--7224339.cif.'
_cod_database_code 7224339
_shelx_shelxl_version_number 2014/7
_shelx_space_group_comment
;
The symmetry employed for this shelxl refinement is uniquely defined
by the following loop, which should always be used as a source of
symmetry information in preference to the above space-group names.
They are only intended as comments.
;
_shelx_estimated_absorpt_t_min 0.686
_shelx_estimated_absorpt_t_max 0.876

loop_
_space_group_symop_operation_xyz
'x, y, z'
'-x, -y, -z'

loop_
_atom_site_label
_atom_site_type_symbol
_atom_site_fract_x
_atom_site_fract_y
_atom_site_fract_z
_atom_site_U_iso_or_equiv
_atom_site_adp_type
_atom_site_occupancy
_atom_site_site_symmetry_order
_atom_site_calc_flag
_atom_site_refinement_flags_posn
_atom_site_refinement_flags_adp
S1 S 0.19301(7) 0.56117(5) 0.74375(5) 0.04345(17) Uani 1 1 d . .
S2 S 0.53142(8) 0.69490(5) 0.69203(5) 0.04426(17) Uani 1 1 d . .
S3 S 0.41466(7) 0.34039(5) 0.62124(5) 0.03915(16) Uani 1 1 d . .
S4 S 0.76243(7) 0.46359(5) 0.57121(5) 0.04044(16) Uani 1 1 d . .
S5 S 0.60629(9) 0.10565(5) 0.59216(6) 0.05479(19) Uani 1 1 d . .
S6 S 0.99332(8) 0.24553(6) 0.53614(6) 0.05114(18) Uani 1 1 d . .
O1 O -0.1116(2) 0.63802(17) 0.90862(18) 0.0766(7) Uani 1 1 d . .
O2 O -0.0244(3) 0.80515(16) 0.95677(15) 0.0607(5) Uani 1 1 d D .
O3 O 0.2500(3) 0.91769(14) 0.90999(15) 0.0608(5) Uani 1 1 d . .
O4 O 0.5390(3) 0.89825(15) 0.80675(18) 0.0674(6) Uani 1 1 d . .
N1 N 0.7814(2) 0.16497(15) 0.84611(15) 0.0375(4) Uani 1 1 d . .
C1 C 0.1890(3) 0.68779(18) 0.82076(18) 0.0368(5) Uani 1 1 d . .
C2 C 0.3432(3) 0.74878(18) 0.79648(18) 0.0363(5) Uani 1 1 d . .
C3 C 0.4297(3) 0.56314(18) 0.68109(17) 0.0345(5) Uani 1 1 d . .
C4 C 0.5249(3) 0.46916(18) 0.63190(17) 0.0344(5) Uani 1 1 d . .
C5 C 0.6165(3) 0.25519(19) 0.59480(18) 0.0363(5) Uani 1 1 d . .
C6 C 0.7755(3) 0.31165(19) 0.57072(18) 0.0381(5) Uani 1 1 d . .
C7 C 0.3696(3) 0.0792(2) 0.6539(2) 0.0578(7) Uani 1 1 d . .
H7A H 0.3361 0.1040 0.7309 0.087 Uiso 1 1 calc R U
H7B H 0.3485 -0.0018 0.6510 0.087 Uiso 1 1 calc R U
H7C H 0.2971 0.1212 0.6129 0.087 Uiso 1 1 calc R U
C8 C 1.0146(4) 0.1863(3) 0.3993(2) 0.0721(9) Uani 1 1 d . .
H8A H 0.9137 0.1369 0.4025 0.108 Uiso 1 1 calc R U
H8B H 1.1274 0.1425 0.3758 0.108 Uiso 1 1 calc R U
H8C H 1.0140 0.2477 0.3464 0.108 Uiso 1 1 calc R U
C9 C 0.0037(3) 0.7105(2) 0.9007(2) 0.0480(6) Uani 1 1 d . .
C10 C 0.3820(4) 0.8631(2) 0.8413(2) 0.0472(6) Uani 1 1 d . .
C11 C 0.5985(3) 0.16648(19) 0.88495(19) 0.0399(5) Uani 1 1 d . .
H11 H 0.5356 0.0979 0.8917 0.048 Uiso 1 1 calc R U
C12 C 0.5035(3) 0.26883(19) 0.91483(19) 0.0426(6) Uani 1 1 d . .
H12 H 0.3766 0.2691 0.9422 0.051 Uiso 1 1 calc R U
C13 C 0.5958(3) 0.37195(18) 0.90438(17) 0.0369(5) Uani 1 1 d . .
C14 C 0.7850(3) 0.3670(2) 0.86287(19) 0.0449(6) Uani 1 1 d . .
H14 H 0.8511 0.4345 0.8541 0.054 Uiso 1 1 calc R U
C15 C 0.8742(3) 0.2636(2) 0.8350(2) 0.0448(6) Uani 1 1 d . .
H15 H 1.0011 0.2611 0.8079 0.054 Uiso 1 1 calc R U
C16 C 0.4985(3) 0.4851(2) 0.93946(19) 0.0432(5) Uani 1 1 d . .
H16A H 0.3727 0.4810 0.9355 0.052 Uiso 1 1 calc R U
H16B H 0.5574 0.5453 0.8882 0.052 Uiso 1 1 calc R U
C17 C 0.8821(3) 0.0538(2) 0.8183(2) 0.0540(7) Uani 1 1 d . .
H17A H 0.8033 -0.0082 0.8507 0.081 Uiso 1 1 calc R U
H17B H 0.9870 0.0521 0.8481 0.081 Uiso 1 1 calc R U
H17C H 0.9215 0.0451 0.7379 0.081 Uiso 1 1 calc R U
H2 H 0.072(3) 0.848(3) 0.942(3) 0.093(12) Uiso 1 1 d D .

loop_
_atom_site_aniso_label
_atom_site_aniso_U_11
_atom_site_aniso_U_22
_atom_site_aniso_U_33
_atom_site_aniso_U_23
_atom_site_aniso_U_13
_atom_site_aniso_U_12
S1 0.0323(3) 0.0380(3) 0.0552(4) -0.0139(3) -0.0024(3) -0.0016(2)
S2 0.0410(3) 0.0341(3) 0.0514(4) -0.0045(3) -0.0007(3) -0.0070(2)
S3 0.0287(3) 0.0340(3) 0.0525(4) -0.0081(3) -0.0065(2) -0.0004(2)
S4 0.0302(3) 0.0361(3) 0.0511(3) -0.0040(3) -0.0036(2) -0.0026(2)
S5 0.0455(4) 0.0327(3) 0.0787(5) -0.0056(3) -0.0033(3) 0.0008(3)
S6 0.0327(3) 0.0555(4) 0.0660(4) -0.0089(3) -0.0151(3) 0.0103(3)
O1 0.0446(11) 0.0628(12) 0.1020(16) -0.0242(12) 0.0176(10) -0.0066(10)
O2 0.0587(12) 0.0515(11) 0.0628(12) -0.0191(10) -0.0011(9) 0.0139(10)
O3 0.0811(13) 0.0376(10) 0.0604(11) -0.0164(9) -0.0129(10) 0.0072(9)
O4 0.0657(12) 0.0400(10) 0.0968(15) -0.0105(10) -0.0205(11) -0.0143(9)
N1 0.0356(10) 0.0308(9) 0.0441(11) -0.0072(8) -0.0073(8) 0.0044(8)
C1 0.0396(12) 0.0291(11) 0.0396(12) -0.0048(9) -0.0071(9) 0.0051(9)
C2 0.0419(12) 0.0297(11) 0.0366(12) -0.0019(9) -0.0099(9) 0.0041(9)
C3 0.0330(11) 0.0321(11) 0.0356(11) -0.0031(9) -0.0039(9) -0.0031(9)
C4 0.0302(10) 0.0332(11) 0.0378(12) -0.0019(9) -0.0053(9) -0.0030(9)
C5 0.0342(11) 0.0340(12) 0.0391(12) -0.0036(10) -0.0072(9) 0.0034(9)
C6 0.0318(11) 0.0388(12) 0.0433(13) -0.0051(10) -0.0098(9) 0.0048(9)
C7 0.0451(14) 0.0412(14) 0.090(2) 0.0032(14) -0.0224(14) -0.0089(12)
C8 0.0531(16) 0.086(2) 0.0695(19) -0.0290(17) -0.0031(14) 0.0151(15)
C9 0.0479(14) 0.0421(14) 0.0488(14) -0.0075(12) -0.0044(11) 0.0117(12)
C10 0.0667(17) 0.0277(12) 0.0506(15) 0.0009(11) -0.0218(13) 0.0002(12)
C11 0.0370(12) 0.0349(12) 0.0463(13) -0.0064(10) -0.0075(10) -0.0043(10)
C12 0.0344(12) 0.0415(13) 0.0495(14) -0.0072(11) -0.0070(10) 0.0041(10)
C13 0.0452(13) 0.0343(12) 0.0315(11) -0.0038(9) -0.0111(9) 0.0047(10)
C14 0.0437(13) 0.0345(12) 0.0520(14) -0.0049(11) -0.0046(11) -0.0049(11)
C15 0.0361(12) 0.0433(14) 0.0502(14) -0.0068(11) -0.0027(10) -0.0006(10)
C16 0.0530(14) 0.0344(12) 0.0434(13) -0.0026(10) -0.0155(11) 0.0099(10)
C17 0.0513(15) 0.0365(14) 0.0697(17) -0.0123(13) -0.0091(13) 0.0130(11)

loop_
_atom_type_symbol
_atom_type_description
_atom_type_scat_dispersion_real
_atom_type_scat_dispersion_imag
_atom_type_scat_source
C C 0.0033 0.0016 'International Tables Vol C Tables 4.2.6.8 and 6.1.1.4'
H H 0.0000 0.0000 'International Tables Vol C Tables 4.2.6.8 and 6.1.1.4'
N N 0.0061 0.0033 'International Tables Vol C Tables 4.2.6.8 and 6.1.1.4'
O O 0.0106 0.0060 'International Tables Vol C Tables 4.2.6.8 and 6.1.1.4'
S S 0.1246 0.1234 'International Tables Vol C Tables 4.2.6.8 and 6.1.1.4'

loop_
_geom_angle_atom_site_label_1
_geom_angle_atom_site_label_2
_geom_angle_atom_site_label_3
_geom_angle
_geom_angle_site_symmetry_3
C1 S1 C3 94.39(10) .
C3 S2 C2 94.15(10) .
C4 S3 C5 94.25(10) .
C4 S4 C6 93.81(10) .
C5 S5 C7 103.31(11) .
C6 S6 C8 103.60(12) .
C11 N1 C15 120.5(2) .
C11 N1 C17 119.66(19) .
C15 N1 C17 119.81(19) .
C2 C1 C9 131.6(2) .
C2 C1 S1 116.90(16) .
C9 C1 S1 111.45(16) .
C1 C2 C10 130.3(2) .
C1 C2 S2 117.61(15) .
C10 C2 S2 112.00(17) .
C4 C3 S2 123.28(16) .
C4 C3 S1 122.10(16) .
S2 C3 S1 114.59(12) .
C3 C4 S3 121.16(16) .
C3 C4 S4 124.61(16) .
S3 C4 S4 114.21(12) .
C6 C5 S5 122.97(18) .
C6 C5 S3 116.70(17) .
S5 C5 S3 120.22(12) .
C5 C6 S6 124.92(18) .
C5 C6 S4 117.35(17) .
S6 C6 S4 117.71(12) .
O1 C9 O2 123.5(2) .
O1 C9 C1 117.9(2) .
O2 C9 C1 118.6(2) .
O4 C10 O3 124.8(2) .
O4 C10 C2 116.9(2) .
O3 C10 C2 118.4(2) .
N1 C11 C12 120.3(2) .
C11 C12 C13 120.4(2) .
C14 C13 C12 117.6(2) .
C14 C13 C16 120.1(2) .
C12 C13 C16 122.2(2) .
C15 C14 C13 120.2(2) .
N1 C15 C14 121.0(2) .
C13 C16 C16 110.6(2) 2_667

loop_
_geom_bond_atom_site_label_1
_geom_bond_atom_site_label_2
_geom_bond_distance
_geom_bond_site_symmetry_2
S1 C1 1.754(2) .
S1 C3 1.754(2) .
S2 C3 1.753(2) .
S2 C2 1.753(2) .
S3 C4 1.755(2) .
S3 C5 1.756(2) .
S4 C4 1.756(2) .
S4 C6 1.763(2) .
S5 C5 1.740(2) .
S5 C7 1.785(3) .
S6 C6 1.749(2) .
S6 C8 1.794(3) .
O1 C9 1.213(3) .
O2 C9 1.288(3) .
O3 C10 1.283(3) .
O4 C10 1.231(3) .
N1 C11 1.340(3) .
N1 C15 1.345(3) .
N1 C17 1.478(3) .
C1 C2 1.345(3) .
C1 C9 1.504(3) .
C2 C10 1.509(3) .
C3 C4 1.348(3) .
C5 C6 1.348(3) .
C11 C12 1.374(3) .
C12 C13 1.390(3) .
C13 C14 1.389(3) .
C13 C16 1.498(3) .
C14 C15 1.363(3) .
C16 C16 1.541(4) 2_667

loop_
_geom_torsion_atom_site_label_1
_geom_torsion_atom_site_label_2
_geom_torsion_atom_site_label_3
_geom_torsion_atom_site_label_4
_geom_torsion
_geom_torsion_site_symmetry_4
C3 S1 C1 C2 9.4(2) .
C3 S1 C1 C9 -173.18(18) .
C9 C1 C2 C10 -0.7(4) .
S1 C1 C2 C10 176.1(2) .
C9 C1 C2 S2 -177.4(2) .
S1 C1 C2 S2 -0.6(3) .
C3 S2 C2 C1 -8.6(2) .
C3 S2 C2 C10 174.17(17) .
C2 S2 C3 C4 -163.2(2) .
C2 S2 C3 S1 14.78(14) .
C1 S1 C3 C4 163.0(2) .
C1 S1 C3 S2 -15.06(14) .
S2 C3 C4 S3 -178.83(12) .
S1 C3 C4 S3 3.3(3) .
S2 C3 C4 S4 -0.3(3) .
S1 C3 C4 S4 -178.10(12) .
C5 S3 C4 C3 -162.41(19) .
C5 S3 C4 S4 18.88(14) .
C6 S4 C4 C3 163.0(2) .
C6 S4 C4 S3 -18.31(14) .
C7 S5 C5 C6 170.1(2) .
C7 S5 C5 S3 -13.89(18) .
C4 S3 C5 C6 -12.06(19) .
C4 S3 C5 S5 171.71(14) .
S5 C5 C6 S6 -1.2(3) .
S3 C5 C6 S6 -177.35(13) .
S5 C5 C6 S4 177.30(12) .
S3 C5 C6 S4 1.2(2) .
C8 S6 C6 C5 69.7(2) .
C8 S6 C6 S4 -108.79(16) .
C4 S4 C6 C5 10.4(2) .
C4 S4 C6 S6 -171.00(13) .
C2 C1 C9 O1 -177.8(3) .
S1 C1 C9 O1 5.3(3) .
C2 C1 C9 O2 2.2(4) .
S1 C1 C9 O2 -174.70(19) .
C1 C2 C10 O4 177.8(2) .
S2 C2 C10 O4 -5.4(3) .
C1 C2 C10 O3 -3.7(4) .
S2 C2 C10 O3 173.11(19) .
C15 N1 C11 C12 -0.5(3) .
C17 N1 C11 C12 177.8(2) .
N1 C11 C12 C13 0.4(4) .
C11 C12 C13 C14 0.2(3) .
C11 C12 C13 C16 -177.9(2) .
C12 C13 C14 C15 -0.6(3) .
C16 C13 C14 C15 177.5(2) .
C11 N1 C15 C14 0.1(4) .
C17 N1 C15 C14 -178.3(2) .
C13 C14 C15 N1 0.5(4) .
C14 C13 C16 C16 -83.2(3) 2_667
C12 C13 C16 C16 94.9(3) 2_667
